data_4322295
loop_
_publ_author_name
'Donald J. Darensbourg'
'Jennifer D. Draper'
'Brian J. Frost'
'Joseph H. Reibenspies'

_publ_section_title
;
 Structural and Spectroscopic Studies of 16-Electron, Unsaturated
 Derivatives of Low-Valent, Group 6 Carbonyl Complexes Containing \p-Donor
 Ligands
;
_journal_name_full 'Inorganic Chemistry'
_journal_page_first 4705
_journal_page_last 4714
_journal_paper_doi 10.1021/ic9804216
_journal_volume 38
_journal_year 1999
_chemical_formula_sum 'C10 H8 O4 P2 W'
_chemical_formula_weight 437.95
_chemical_name_systematic
; 

 ? 

;
_space_group_IT_number 14
_symmetry_cell_setting monoclinic
_symmetry_space_group_name_Hall '-P 2ybc'
_symmetry_space_group_name_H-M 'P 1 21/c 1'
_atom_sites_solution_hydrogens geom
_atom_sites_solution_primary direct
_atom_sites_solution_secondary difmap
_audit_creation_method SHELXL
_cell_angle_alpha 90.00
_cell_angle_beta 100.867(7)
_cell_angle_gamma 90.00
_cell_formula_units_Z 4
_cell_length_a 11.5823(11)
_cell_length_b 10.7906(12)
_cell_length_c 10.4487(10)
_cell_measurement_temperature 293(2)
_cell_volume 1282.5(2)
_computing_structure_refinement 'SHELXL-93 (Sheldrick, 1993)'
_computing_structure_solution 'SHELXS-86 (Sheldrick, 1990)'
_diffrn_ambient_temperature 293(2)
_diffrn_radiation_monochromator graphite
_diffrn_radiation_source 'fine-focus sealed tube'
_diffrn_radiation_type MoK\a
_diffrn_radiation_wavelength 0.71073
_diffrn_reflns_av_R_equivalents 0.0498
_diffrn_reflns_av_sigmaI/netI 0.0554
_diffrn_reflns_limit_h_max 13
_diffrn_reflns_limit_h_min -13
_diffrn_reflns_limit_k_max 0
_diffrn_reflns_limit_k_min -12
_diffrn_reflns_limit_l_max 12
_diffrn_reflns_limit_l_min 0
_diffrn_reflns_number 2388
_diffrn_reflns_theta_max 25.00
_diffrn_reflns_theta_min 2.60
_exptl_absorpt_coefficient_mu 9.254
_exptl_crystal_density_diffrn 2.268
_exptl_crystal_F_000 816
_refine_diff_density_max 1.942
_refine_diff_density_min -1.938
_refine_diff_density_rms 0.268
_refine_ls_extinction_method none
_refine_ls_goodness_of_fit_all 1.026
_refine_ls_goodness_of_fit_obs 1.063
_refine_ls_matrix_type full
_refine_ls_number_parameters 154
_refine_ls_number_reflns 2254
_refine_ls_number_restraints 0
_refine_ls_restrained_S_all 1.026
_refine_ls_restrained_S_obs 1.063
_refine_ls_R_factor_all 0.0542
_refine_ls_R_factor_obs 0.0427
_refine_ls_shift/esd_max 0.004
_refine_ls_shift/esd_mean 0.000
_refine_ls_structure_factor_coef Fsqd
_refine_ls_weighting_details 'w=1/[\s^2^(Fo^2^)+(0.0724P)^2^+0.0000P] where P=(Fo^2^+2Fc^2^)/3'
_refine_ls_weighting_scheme calc
_refine_ls_wR_factor_all 0.1141
_refine_ls_wR_factor_obs 0.1064
_reflns_number_observed 1849
_reflns_number_total 2254
_reflns_observed_criterion >2sigma(I)
_cod_data_source_file ic9804216_02.cif
_cod_data_source_block dd306
_cod_depositor_comments
;
The following automatic conversions were performed:

'_refine_ls_weighting_scheme' value 'calc
w=1/[\s^2^(Fo^2^)+(0.0724P)^2^+0.0000P] where P=(Fo^2^+2Fc^2^)/3' was
changed to 'calc'. New tag '_refine_ls_weighting_details' was
created. The value of the new tag was set to
'w=1/[\s^2^(Fo^2^)+(0.0724P)^2^+0.0000P] where P=(Fo^2^+2Fc^2^)/3'.

Automatic conversion script
Id: cif_fix_values 3143 2015-03-26 13:38:13Z robertas 
;
_cod_database_code 4322295

loop_
_symmetry_equiv_pos_as_xyz
'x, y, z'
'-x, y+1/2, -z+1/2'
'-x, -y, -z'
'x, -y-1/2, z-1/2'

loop_
_atom_site_aniso_label
_atom_site_aniso_U_11
_atom_site_aniso_U_22
_atom_site_aniso_U_33
_atom_site_aniso_U_23
_atom_site_aniso_U_13
_atom_site_aniso_U_12
W1 0.0237(2) 0.0187(2) 0.0181(2) -0.0008(2) 0.0016(2) 0.0004(2)
P1 0.0244(12) 0.0266(13) 0.0184(12) 0.0024(10) 0.0026(10) 0.0021(10)
P2 0.0266(13) 0.0192(13) 0.0231(12) 0.0019(9) -0.0008(10) 0.0027(10)
O1 0.076(6) 0.023(4) 0.041(5) 0.003(3) 0.014(4) 0.008(4)
O2 0.042(4) 0.048(5) 0.034(5) -0.004(4) -0.004(4) -0.001(4)
O3 0.041(4) 0.040(4) 0.034(4) 0.000(4) 0.011(4) 0.010(4)
O4 0.033(4) 0.044(5) 0.058(6) -0.014(4) 0.018(4) -0.004(4)
C1 0.043(6) 0.035(7) 0.021(5) -0.002(4) -0.001(5) 0.011(5)
C2 0.027(5) 0.018(5) 0.041(6) -0.001(4) 0.010(5) -0.002(4)
C3 0.034(5) 0.023(5) 0.013(4) 0.005(4) -0.002(4) 0.003(4)
C4 0.041(6) 0.024(5) 0.027(5) -0.001(4) 0.005(5) 0.001(4)
C5 0.030(5) 0.031(5) 0.019(5) -0.005(4) 0.009(4) 0.003(4)
C6 0.026(5) 0.027(5) 0.021(5) -0.004(4) 0.012(4) -0.002(4)
C7 0.038(6) 0.023(5) 0.046(7) 0.001(5) 0.015(5) -0.003(5)
C8 0.041(6) 0.029(6) 0.047(7) -0.017(5) 0.016(6) -0.016(5)
C9 0.028(6) 0.052(7) 0.039(7) -0.017(6) -0.005(5) -0.003(5)
C10 0.035(6) 0.049(7) 0.026(5) -0.008(5) 0.005(5) -0.002(5)

loop_
_atom_site_label
_atom_site_type_symbol
_atom_site_fract_x
_atom_site_fract_y
_atom_site_fract_z
_atom_site_U_iso_or_equiv
_atom_site_thermal_displace_type
_atom_site_occupancy
_atom_site_calc_flag
_atom_site_refinement_flags
_atom_site_disorder_group
W1 W 0.83714(3) 0.61806(3) 0.20964(3) 0.0205(2) Uani 1 d . .
P1 P 0.7064(2) 0.5611(2) 0.0036(2) 0.0233(5) Uani 1 d . .
H1B H 0.6346(2) 0.6093(2) -0.0058(2) 0.028 Uiso 1 calc R .
H1A H 0.7445(2) 0.5815(2) -0.0687(2) 0.028 Uiso 1 calc R .
P2 P 0.8319(2) 0.3907(2) 0.2311(3) 0.0237(5) Uani 1 d . .
H2B H 0.9097(2) 0.3574(2) 0.2312(3) 0.028 Uiso 1 calc R .
H2A H 0.8102(2) 0.3695(2) 0.3136(3) 0.028 Uiso 1 calc R .
O1 O 0.8150(8) 0.9049(7) 0.1508(9) 0.046(2) Uani 1 d . .
O2 O 1.0140(7) 0.6441(8) 0.4779(8) 0.043(2) Uani 1 d . .
O3 O 0.6309(7) 0.6507(8) 0.3668(8) 0.038(2) Uani 1 d . .
O4 O 1.0701(7) 0.5956(8) 0.0904(9) 0.044(2) Uani 1 d . .
C1 C 0.8236(10) 0.7997(11) 0.1695(10) 0.034(3) Uani 1 d . .
C2 C 0.9478(9) 0.6346(9) 0.3795(11) 0.028(2) Uani 1 d . .
C3 C 0.7045(9) 0.6369(9) 0.3082(9) 0.024(2) Uani 1 d . .
C4 C 0.9828(10) 0.6027(9) 0.1283(11) 0.031(2) Uani 1 d . .
C5 C 0.6699(9) 0.3971(9) -0.0027(9) 0.026(2) Uani 1 d . .
C6 C 0.7264(8) 0.3196(9) 0.0975(9) 0.024(2) Uani 1 d . .
C7 C 0.7001(10) 0.1936(10) 0.0943(12) 0.035(2) Uani 1 d . .
H7A H 0.7378(10) 0.1424(10) 0.1608(12) 0.042 Uiso 1 calc R .
C8 C 0.6193(10) 0.1439(10) -0.0054(12) 0.038(3) Uani 1 d . .
H8A H 0.6016(10) 0.0599(10) -0.0055(12) 0.046 Uiso 1 calc R .
C9 C 0.5654(10) 0.2177(11) -0.1041(12) 0.041(3) Uani 1 d . .
H9A H 0.5118(10) 0.1828(11) -0.1720(12) 0.050 Uiso 1 calc R .
C10 C 0.5886(10) 0.3450(12) -0.1062(11) 0.037(3) Uani 1 d . .
H10A H 0.5511(10) 0.3943(12) -0.1746(11) 0.044 Uiso 1 calc R .

loop_
_atom_type_symbol
_atom_type_description
_atom_type_scat_dispersion_real
_atom_type_scat_dispersion_imag
_atom_type_scat_source
C C 0.0033 0.0016 'International Tables Vol C Tables 4.2.6.8 and 6.1.1.4'
H H 0.0000 0.0000 'International Tables Vol C Tables 4.2.6.8 and 6.1.1.4'
O O 0.0106 0.0060 'International Tables Vol C Tables 4.2.6.8 and 6.1.1.4'
P P 0.1023 0.0942 'International Tables Vol C Tables 4.2.6.8 and 6.1.1.4'
W W -0.8490 6.8722 'International Tables Vol C Tables 4.2.6.8 and 6.1.1.4'

loop_
_geom_angle_atom_site_label_1
_geom_angle_atom_site_label_2
_geom_angle_atom_site_label_3
_geom_angle
_geom_angle_site_symmetry_1
_geom_angle_site_symmetry_3
_geom_angle_publ_flag
C2 W1 C1 96.4(4) . . ?
C2 W1 C3 87.7(4) . . ?
C1 W1 C3 88.3(4) . . ?
C2 W1 C4 86.2(4) . . ?
C1 W1 C4 91.8(4) . . ?
C3 W1 C4 173.9(4) . . ?
C2 W1 P1 170.7(3) . . ?
C1 W1 P1 92.9(3) . . ?
C3 W1 P1 94.0(3) . . ?
C4 W1 P1 92.1(3) . . ?
C2 W1 P2 91.8(3) . . ?
C1 W1 P2 171.8(3) . . ?
C3 W1 P2 91.1(3) . . ?
C4 W1 P2 89.6(3) . . ?
P1 W1 P2 79.03(8) . . ?
C5 P1 W1 112.0(3) . . ?
C6 P2 W1 111.7(3) . . ?
O1 C1 W1 177.6(10) . . ?
O2 C2 W1 178.9(9) . . ?
O3 C3 W1 177.8(9) . . ?
O4 C4 W1 175.3(10) . . ?
C10 C5 C6 119.0(10) . . ?
C10 C5 P1 122.2(8) . . ?
C6 C5 P1 118.7(8) . . ?
C7 C6 C5 119.7(10) . . ?
C7 C6 P2 122.4(8) . . ?
C5 C6 P2 117.9(7) . . ?
C8 C7 C6 121.0(11) . . ?
C9 C8 C7 119.9(11) . . ?
C8 C9 C10 121.6(11) . . ?
C5 C10 C9 118.8(11) . . ?

loop_
_geom_bond_atom_site_label_1
_geom_bond_atom_site_label_2
_geom_bond_distance
_geom_bond_site_symmetry_2
_geom_bond_publ_flag
W1 C2 1.992(11) . ?
W1 C1 2.005(12) . ?
W1 C3 2.014(10) . ?
W1 C4 2.034(11) . ?
W1 P1 2.465(3) . ?
W1 P2 2.466(2) . ?
P1 C5 1.818(10) . ?
P2 C6 1.840(10) . ?
O1 C1 1.153(14) . ?
O2 C2 1.165(13) . ?
O3 C3 1.149(13) . ?
O4 C4 1.156(14) . ?
C5 C10 1.410(15) . ?
C5 C6 1.402(14) . ?
C6 C7 1.392(14) . ?
C7 C8 1.37(2) . ?
C8 C9 1.36(2) . ?
C9 C10 1.40(2) . ?
